data_1001123
loop_
_publ_author_name
'Studer, F'
'Montfort, Y'
'Raveau, B'

_publ_section_title
;
Evolution structurale de nouvelles Perovskites lacunaires Y~x~ (Ta~3x~
W~1-3X~) O~3~
;
_journal_coden_ASTM JSSCBI
_journal_name_full 'Journal of Solid State Chemistry'
_journal_page_first 269
_journal_page_last 276
_journal_paper_doi 10.1016/0022-4596(73)90133-3
_journal_volume 7
_journal_year 1973
_chemical_formula_structural 'Y0.06 (TA0.18 W0.82) O3'
_chemical_formula_sum 'O3 Ta0.18 W0.82 Y0.06'
_chemical_name_systematic
;
Yttrium tantalum tungsten oxide (0.06/0.2/0.8/3)
;
_space_group_IT_number 65
_symmetry_cell_setting orthorhombic
_symmetry_Int_Tables_number 65
_symmetry_space_group_name_Hall '-C 2 2'
_symmetry_space_group_name_H-M 'C m m m'
_cell_angle_alpha 90
_cell_angle_beta 90
_cell_angle_gamma 90
_cell_formula_units_Z 2
_cell_length_a 5.298
_cell_length_b 5.377
_cell_length_c 3.774
_cell_volume 107.5
_refine_ls_R_factor_all 0.067
_cod_original_formula_sum 'O3 Ta.18 W.82 Y.06'
_cod_database_code 1001123

loop_
_symmetry_equiv_pos_as_xyz
x,y,z
-x,-y,z
x,-y,-z
-x,y,-z
-x,-y,-z
x,y,-z
-x,y,z
x,-y,z
1/2+x,1/2+y,z
1/2-x,1/2-y,z
1/2+x,1/2-y,-z
1/2-x,1/2+y,-z
1/2-x,1/2-y,-z
1/2+x,1/2+y,-z
1/2-x,1/2+y,z
1/2+x,1/2-y,z

loop_
_atom_site_label
_atom_site_type_symbol
_atom_site_symmetry_multiplicity
_atom_site_Wyckoff_symbol
_atom_site_fract_x
_atom_site_fract_y
_atom_site_fract_z
_atom_site_occupancy
_atom_site_attached_hydrogens
_atom_site_calc_flag
Ta1 Ta5+ 2 c 0.5 0. 0.5 0.18 0 d
W1 W6+ 2 c 0.5 0. 0.5 0.82 0 d
Y1 Y3+ 2 a 0. 0. 0. 0.06 0 d
O1 O2- 2 b 0.5 0. 0. 1. 0 d
O2 O2- 4 f 0.25 0.25 0.5 1. 0 d

loop_
_atom_type_symbol
_atom_type_oxidation_number
Ta5+ 5.000
W6+ 6.000
Y3+ 3.000
O2- -2.000
